data_4070845
loop_
_publ_author_name
'Bordoni, Silvia'
'Natanti, Paolo'
'Cerini, Stefano'
'Tarroni, Riccardo'
'Monari, Magda'
'Piccinelli, Fabio'
'Busetto, Luigi'

_publ_section_title
;
 Diastereoselective Synthesis of New Rhodium-Based Amphiphilic Polyol-Cp
 Systems
;
_journal_issue 5
_journal_name_full Organometallics
_journal_page_first 945
_journal_paper_doi 10.1021/om701073h
_journal_volume 27
_journal_year 2008
_chemical_formula_sum 'C28 H38 Cl3 O3 Rh'
_chemical_formula_weight 631.84
_chemical_name_systematic
; 
 ? 
;
_space_group_IT_number 2
_symmetry_cell_setting triclinic
_symmetry_space_group_name_Hall '-P 1'
_symmetry_space_group_name_H-M 'P -1'
_atom_sites_solution_hydrogens geom
_atom_sites_solution_primary direct
_atom_sites_solution_secondary difmap
_audit_creation_method SHELXL-97
_cell_angle_alpha 104.7240(10)
_cell_angle_beta 96.6670(10)
_cell_angle_gamma 115.0650(10)
_cell_formula_units_Z 2
_cell_length_a 9.6097(4)
_cell_length_b 11.3454(5)
_cell_length_c 14.8142(7)
_cell_measurement_temperature 100(2)
_cell_volume 1368.05(11)
_computing_cell_refinement 'Bruker SMART'
_computing_data_collection 'Bruker SMART'
_computing_data_reduction 'Bruker SAINT+'
_computing_molecular_graphics 'ORTEP (Farrugia, 2003)'
_computing_publication_material 'SHELXL-97 (Sheldrick, 1997)'
_computing_structure_refinement 'SHELXL-97 (Sheldrick, 1997)'
_computing_structure_solution 'SHELXS-97 (Sheldrick, 1990)'
_diffrn_ambient_temperature 273(2)
_diffrn_measured_fraction_theta_full 0.955
_diffrn_measured_fraction_theta_max 0.955
_diffrn_measurement_device_type 'Bruker SMART APEX II area detector'
_diffrn_measurement_method 'phi and omega scans'
_diffrn_radiation_monochromator graphite
_diffrn_radiation_source 'fine-focus sealed tube'
_diffrn_radiation_type MoK\a
_diffrn_radiation_wavelength 0.71073
_diffrn_reflns_av_R_equivalents 0.0144
_diffrn_reflns_av_sigmaI/netI 0.0234
_diffrn_reflns_limit_h_max 12
_diffrn_reflns_limit_h_min -12
_diffrn_reflns_limit_k_max 14
_diffrn_reflns_limit_k_min -14
_diffrn_reflns_limit_l_max 19
_diffrn_reflns_limit_l_min -19
_diffrn_reflns_number 12021
_diffrn_reflns_theta_full 28.69
_diffrn_reflns_theta_max 28.69
_diffrn_reflns_theta_min 1.47
_exptl_absorpt_coefficient_mu 0.945
_exptl_absorpt_correction_T_max 1.00
_exptl_absorpt_correction_T_min 0.69
_exptl_absorpt_correction_type empirical
_exptl_absorpt_process_details SADABS
_exptl_crystal_colour 'dark orange'
_exptl_crystal_density_diffrn 1.534
_exptl_crystal_density_method 'not measured'
_exptl_crystal_description block
_exptl_crystal_F_000 652
_exptl_crystal_size_max 0.30
_exptl_crystal_size_mid 0.25
_exptl_crystal_size_min 0.20
_refine_diff_density_max 2.659
_refine_diff_density_min -1.799
_refine_diff_density_rms 0.107
_refine_ls_extinction_method none
_refine_ls_goodness_of_fit_ref 1.057
_refine_ls_hydrogen_treatment mixed
_refine_ls_matrix_type full
_refine_ls_number_parameters 343
_refine_ls_number_reflns 6307
_refine_ls_number_restraints 3
_refine_ls_restrained_S_all 1.057
_refine_ls_R_factor_all 0.0432
_refine_ls_R_factor_gt 0.0399
_refine_ls_shift/su_max 0.001
_refine_ls_shift/su_mean 0.000
_refine_ls_structure_factor_coef Fsqd
_refine_ls_weighting_details 'calc w=1/[\s^2^(Fo^2^)+(0.0402P)^2^+4.4722P] where P=(Fo^2^+2Fc^2^)/3'
_refine_ls_weighting_scheme calc
_refine_ls_wR_factor_gt 0.0973
_refine_ls_wR_factor_ref 0.0988
_reflns_number_gt 5849
_reflns_number_total 6307
_reflns_threshold_expression >2sigma(I)
_cod_data_source_file om701073h-file005.cif
_cod_data_source_block 12a
_cod_depositor_comments
;
The following automatic conversions were performed:

'_symmetry_cell_setting' value 'Triclinic' changed to 'triclinic'
according to /home/saulius/struct/CIF-dictionaries/cif_core.dic
dictionary named 'cif_core.dic' version 2.4.1 from 2010-06-29.

Automatic conversion script
Id: cif_fix_values 1715 2011-07-08 13:25:40Z adriana 
;
_cod_original_sg_symbol_H-M P-1
_cod_database_code 4070845

loop_
_symmetry_equiv_pos_as_xyz
'x, y, z'
'-x, -y, -z'

loop_
_atom_site_label
_atom_site_type_symbol
_atom_site_fract_x
_atom_site_fract_y
_atom_site_fract_z
_atom_site_U_iso_or_equiv
_atom_site_adp_type
_atom_site_occupancy
_atom_site_symmetry_multiplicity
_atom_site_calc_flag
_atom_site_refinement_flags
Cl1 Cl -0.0911(3) 0.46416(19) 0.62942(18) 0.1092(7) Uani 1 1 d .
Cl2 Cl -0.32958(13) 0.17766(16) 0.54964(8) 0.0633(4) Uani 1 1 d .
Cl3 Cl -0.03909(13) 0.26180(18) 0.68859(8) 0.0660(4) Uani 1 1 d .
C6 C -0.1242(5) 0.2949(5) 0.5920(3) 0.0490(12) Uani 1 1 d .
H6 H -0.0734 0.2816 0.5394 0.059 Uiso 1 1 calc R
Rh1 Rh 0.39131(2) 0.16869(2) 0.176073(16) 0.01289(7) Uani 1 1 d .
O1 O 0.2072(2) -0.0295(2) -0.06487(15) 0.0175(4) Uani 1 1 d D
H1 H 0.274(4) 0.043(3) -0.0075(18) 0.021 Uiso 1 1 d D
O2 O 0.7455(2) 0.0932(2) 0.25442(15) 0.0186(4) Uani 1 1 d D
H2 H 0.758(4) 0.068(4) 0.1913(16) 0.022 Uiso 1 1 d D
O4 O -0.0181(3) 0.1815(3) 0.42092(18) 0.0349(6) Uani 1 1 d D
H4 H -0.085(5) 0.161(5) 0.359(2) 0.042 Uiso 1 1 d D
C21 C 0.1498(3) -0.1697(3) 0.0438(2) 0.0123(5) Uani 1 1 d .
H21 H 0.2324 -0.1935 0.0268 0.015 Uiso 1 1 calc R
C2 C 0.3628(3) -0.0199(3) 0.2086(2) 0.0136(5) Uani 1 1 d .
C5 C 0.1513(3) 0.0243(3) 0.1849(2) 0.0155(5) Uani 1 1 d .
H5 H 0.0595 0.0233 0.1558 0.019 Uiso 1 1 calc R
C22 C 0.4635(3) -0.0914(3) 0.1914(2) 0.0130(5) Uani 1 1 d .
H22 H 0.4828 -0.0947 0.1275 0.016 Uiso 1 1 calc R
C1 C 0.2191(3) -0.0582(3) 0.1405(2) 0.0128(5) Uani 1 1 d .
C12 C 0.6254(3) -0.0282(3) 0.2637(2) 0.0158(5) Uani 1 1 d .
H12 H 0.6112 -0.0053 0.3292 0.019 Uiso 1 1 calc R
C4 C 0.2465(3) 0.1090(3) 0.2812(2) 0.0181(6) Uani 1 1 d .
C23 C 0.2055(4) 0.2051(3) 0.3497(2) 0.0199(6) Uani 1 1 d .
H23 H 0.1524 0.2410 0.3122 0.024 Uiso 1 1 calc R
C3 C 0.3753(3) 0.0793(3) 0.2966(2) 0.0176(6) Uani 1 1 d .
H3 H 0.4543 0.1173 0.3536 0.021 Uiso 1 1 calc R
C51 C -0.0020(3) -0.2693(3) -0.1225(2) 0.0160(5) Uani 1 1 d .
H51A H 0.0683 -0.2820 -0.1614 0.019 Uiso 1 1 calc R
H51B H -0.0910 -0.2724 -0.1633 0.019 Uiso 1 1 calc R
C11 C 0.0866(3) -0.1325(3) -0.0386(2) 0.0131(5) Uani 1 1 d .
H11 H 0.0107 -0.1003 -0.0202 0.016 Uiso 1 1 calc R
C14 C 0.4404(4) 0.3747(3) 0.1898(2) 0.0183(6) Uani 1 1 d .
H14 H 0.393(5) 0.409(4) 0.233(3) 0.022 Uiso 1 1 d .
C15 C 0.3760(3) 0.2910(3) 0.0914(2) 0.0172(6) Uani 1 1 d .
H15 H 0.271(5) 0.264(4) 0.056(3) 0.021 Uiso 1 1 d .
C31 C 0.0029(3) -0.3034(3) 0.0354(2) 0.0169(5) Uani 1 1 d .
H31A H -0.0755 -0.2834 0.0619 0.020 Uiso 1 1 calc R
H31B H 0.0316 -0.3563 0.0688 0.020 Uiso 1 1 calc R
C20 C 0.5723(4) 0.2233(3) 0.1012(2) 0.0201(6) Uani 1 1 d .
H20 H 0.592(5) 0.152(4) 0.069(3) 0.024 Uiso 1 1 d .
C41 C -0.0608(4) -0.3820(3) -0.0743(2) 0.0193(6) Uani 1 1 d .
H41A H -0.1759 -0.4329 -0.0921 0.023 Uiso 1 1 calc R
H41B H -0.0195 -0.4465 -0.0938 0.023 Uiso 1 1 calc R
C32 C 0.3775(4) -0.2423(3) 0.1905(2) 0.0186(6) Uani 1 1 d .
H32A H 0.3002 -0.2526 0.2286 0.022 Uiso 1 1 calc R
H32B H 0.3228 -0.3056 0.1250 0.022 Uiso 1 1 calc R
C19 C 0.6364(4) 0.3073(3) 0.1990(2) 0.0211(6) Uani 1 1 d .
H19 H 0.697(5) 0.299(4) 0.243(3) 0.025 Uiso 1 1 d .
C18 C 0.6219(4) 0.4394(3) 0.2066(2) 0.0212(6) Uani 1 1 d .
H18 H 0.688(5) 0.518(4) 0.265(3) 0.025 Uiso 1 1 d .
C17 C 0.6443(4) 0.4558(3) 0.1084(2) 0.0229(6) Uani 1 1 d .
H17A H 0.7505 0.4767 0.1013 0.028 Uiso 1 1 calc R
H17B H 0.6157 0.5229 0.0947 0.028 Uiso 1 1 calc R
C33 C 0.3487(4) 0.3292(3) 0.4297(2) 0.0253(7) Uani 1 1 d .
H33A H 0.4461 0.3243 0.4250 0.030 Uiso 1 1 calc R
H33B H 0.3607 0.4158 0.4233 0.030 Uiso 1 1 calc R
C52 C 0.6649(4) -0.1484(3) 0.2459(2) 0.0208(6) Uani 1 1 d .
H52A H 0.7024 -0.1612 0.1879 0.025 Uiso 1 1 calc R
H52B H 0.7452 -0.1329 0.3002 0.025 Uiso 1 1 calc R
C42 C 0.5067(4) -0.2728(3) 0.2342(3) 0.0259(7) Uani 1 1 d .
H42A H 0.4952 -0.2835 0.2963 0.031 Uiso 1 1 calc R
H42B H 0.4996 -0.3568 0.1916 0.031 Uiso 1 1 calc R
C16 C 0.5195(4) 0.3052(3) 0.0496(2) 0.0192(6) Uani 1 1 d .
H16 H 0.500(4) 0.278(4) -0.019(3) 0.023 Uiso 1 1 d .
C43 C 0.3129(4) 0.3196(4) 0.5271(2) 0.0332(8) Uani 1 1 d .
H43A H 0.4091 0.3486 0.5753 0.040 Uiso 1 1 calc R
H43B H 0.2631 0.3757 0.5507 0.040 Uiso 1 1 calc R
C53 C 0.1992(4) 0.1661(4) 0.5023(3) 0.0351(8) Uani 1 1 d .
H53A H 0.2565 0.1129 0.4983 0.042 Uiso 1 1 calc R
H53B H 0.1389 0.1507 0.5501 0.042 Uiso 1 1 calc R
C13 C 0.0915(4) 0.1278(4) 0.4048(2) 0.0244(6) Uani 1 1 d .
H13 H 0.0361 0.0277 0.3712 0.029 Uiso 1 1 calc R

loop_
_atom_site_aniso_label
_atom_site_aniso_U_11
_atom_site_aniso_U_22
_atom_site_aniso_U_33
_atom_site_aniso_U_23
_atom_site_aniso_U_13
_atom_site_aniso_U_12
Cl1 0.1053(15) 0.0652(10) 0.1296(17) -0.0165(11) 0.0216(13) 0.0457(10)
Cl2 0.0313(5) 0.0987(10) 0.0288(5) -0.0008(6) 0.0026(4) 0.0172(6)
Cl3 0.0290(5) 0.1105(11) 0.0352(6) 0.0085(6) 0.0097(4) 0.0211(6)
C6 0.034(2) 0.057(3) 0.035(2) -0.0089(19) 0.0139(18) 0.016(2)
Rh1 0.00956(11) 0.01126(11) 0.01604(12) 0.00172(8) 0.00254(8) 0.00512(8)
O1 0.0186(10) 0.0139(9) 0.0148(10) 0.0060(8) 0.0038(8) 0.0027(8)
O2 0.0131(10) 0.0198(10) 0.0195(10) 0.0063(8) 0.0020(8) 0.0056(8)
O4 0.0216(12) 0.0593(18) 0.0208(12) 0.0001(11) 0.0045(10) 0.0242(12)
C21 0.0110(12) 0.0098(11) 0.0160(13) 0.0042(10) 0.0026(10) 0.0050(10)
C2 0.0116(12) 0.0144(12) 0.0137(12) 0.0052(10) 0.0032(10) 0.0051(10)
C5 0.0106(12) 0.0166(13) 0.0179(13) 0.0044(11) 0.0038(10) 0.0059(11)
C22 0.0118(12) 0.0148(12) 0.0129(12) 0.0049(10) 0.0023(10) 0.0067(10)
C1 0.0111(12) 0.0121(12) 0.0151(13) 0.0059(10) 0.0041(10) 0.0046(10)
C12 0.0129(13) 0.0204(14) 0.0153(13) 0.0076(11) 0.0023(10) 0.0082(11)
C4 0.0152(13) 0.0208(14) 0.0171(14) 0.0044(11) 0.0051(11) 0.0083(12)
C23 0.0205(14) 0.0228(15) 0.0176(14) 0.0060(12) 0.0056(11) 0.0115(12)
C3 0.0135(13) 0.0214(14) 0.0141(13) 0.0024(11) 0.0027(10) 0.0072(11)
C51 0.0148(13) 0.0154(13) 0.0144(13) 0.0014(10) 0.0004(10) 0.0069(11)
C11 0.0122(12) 0.0115(12) 0.0149(12) 0.0047(10) 0.0028(10) 0.0049(10)
C14 0.0170(14) 0.0123(13) 0.0265(15) 0.0046(11) 0.0075(12) 0.0084(11)
C15 0.0150(13) 0.0143(13) 0.0233(15) 0.0072(11) 0.0050(11) 0.0073(11)
C31 0.0142(13) 0.0132(13) 0.0204(14) 0.0081(11) 0.0019(11) 0.0032(11)
C20 0.0159(14) 0.0168(14) 0.0317(17) 0.0086(12) 0.0130(12) 0.0095(12)
C41 0.0175(14) 0.0120(13) 0.0229(15) 0.0024(11) -0.0006(11) 0.0054(11)
C32 0.0166(13) 0.0177(14) 0.0242(15) 0.0103(12) 0.0054(11) 0.0085(11)
C19 0.0110(13) 0.0209(15) 0.0311(17) 0.0100(13) 0.0050(12) 0.0067(12)
C18 0.0145(14) 0.0145(13) 0.0261(16) 0.0020(12) 0.0023(12) 0.0029(11)
C17 0.0191(14) 0.0152(14) 0.0336(17) 0.0080(12) 0.0103(13) 0.0065(12)
C33 0.0247(16) 0.0227(15) 0.0225(16) 0.0025(12) 0.0065(13) 0.0087(13)
C52 0.0169(14) 0.0251(15) 0.0240(15) 0.0101(12) 0.0025(12) 0.0127(12)
C42 0.0242(16) 0.0234(16) 0.0365(18) 0.0171(14) 0.0066(14) 0.0133(14)
C16 0.0212(15) 0.0158(13) 0.0212(15) 0.0067(11) 0.0102(12) 0.0079(12)
C43 0.0253(17) 0.044(2) 0.0177(16) 0.0057(15) -0.0009(13) 0.0101(16)
C53 0.0296(18) 0.052(2) 0.0249(17) 0.0207(17) 0.0064(14) 0.0163(17)
C13 0.0192(15) 0.0297(17) 0.0215(15) 0.0066(13) 0.0077(12) 0.0097(13)

loop_
_atom_type_symbol
_atom_type_description
_atom_type_scat_dispersion_real
_atom_type_scat_dispersion_imag
_atom_type_scat_source
C C 0.0033 0.0016 'International Tables Vol C Tables 4.2.6.8 and 6.1.1.4'
H H 0.0000 0.0000 'International Tables Vol C Tables 4.2.6.8 and 6.1.1.4'
O O 0.0106 0.0060 'International Tables Vol C Tables 4.2.6.8 and 6.1.1.4'
Rh Rh -1.1178 0.9187 'International Tables Vol C Tables 4.2.6.8 and 6.1.1.4'
Cl Cl 0.1484 0.1585 'International Tables Vol C Tables 4.2.6.8 and 6.1.1.4'

loop_
_geom_angle_atom_site_label_1
_geom_angle_atom_site_label_2
_geom_angle_atom_site_label_3
_geom_angle
Cl1 C6 Cl3 109.8(2)
Cl1 C6 Cl2 111.1(3)
Cl3 C6 Cl2 109.7(3)
C20 Rh1 C14 79.26(12)
C20 Rh1 C15 66.12(11)
C14 Rh1 C15 38.80(12)
C20 Rh1 C19 38.62(13)
C14 Rh1 C19 65.87(12)
C15 Rh1 C19 79.16(12)
C20 Rh1 C2 108.50(11)
C14 Rh1 C2 163.14(11)
C15 Rh1 C2 157.99(11)
C19 Rh1 C2 110.49(11)
C20 Rh1 C5 151.16(11)
C14 Rh1 C5 117.88(11)
C15 Rh1 C5 111.51(11)
C19 Rh1 C5 167.37(12)
C2 Rh1 C5 62.12(10)
C20 Rh1 C4 165.50(12)
C14 Rh1 C4 106.41(11)
C15 Rh1 C4 126.56(11)
C19 Rh1 C4 130.99(12)
C2 Rh1 C4 62.62(10)
C5 Rh1 C4 37.24(10)
C20 Rh1 C3 129.23(11)
C14 Rh1 C3 126.07(11)
C15 Rh1 C3 160.94(11)
C19 Rh1 C3 106.23(12)
C2 Rh1 C3 37.55(10)
C5 Rh1 C3 61.47(10)
C4 Rh1 C3 36.81(10)
C20 Rh1 C1 118.57(11)
C14 Rh1 C1 151.45(11)
C15 Rh1 C1 124.58(11)
C19 Rh1 C1 142.09(11)
C2 Rh1 C1 37.24(9)
C5 Rh1 C1 36.96(10)
C4 Rh1 C1 62.25(10)
C3 Rh1 C1 61.86(10)
C1 C21 C11 115.3(2)
C1 C21 C31 116.2(2)
C11 C21 C31 100.7(2)
C1 C2 C3 107.9(2)
C1 C2 C22 123.2(2)
C3 C2 C22 128.3(2)
C1 C2 Rh1 73.04(15)
C3 C2 Rh1 72.45(16)
C22 C2 Rh1 127.18(19)
C1 C5 C4 109.5(2)
C1 C5 Rh1 72.74(15)
C4 C5 Rh1 71.93(16)
C2 C22 C12 117.9(2)
C2 C22 C32 111.9(2)
C12 C22 C32 103.9(2)
C5 C1 C2 107.0(2)
C5 C1 C21 126.9(2)
C2 C1 C21 126.0(2)
C5 C1 Rh1 70.30(15)
C2 C1 Rh1 69.72(15)
C21 C1 Rh1 127.73(18)
O2 C12 C52 113.5(2)
O2 C12 C22 114.5(2)
C52 C12 C22 103.1(2)
C3 C4 C5 107.1(2)
C3 C4 C23 129.6(3)
C5 C4 C23 123.3(3)
C3 C4 Rh1 71.84(17)
C5 C4 Rh1 70.84(16)
C23 C4 Rh1 124.0(2)
C4 C23 C13 110.9(3)
C4 C23 C33 115.2(3)
C13 C23 C33 104.9(2)
C4 C3 C2 108.5(2)
C4 C3 Rh1 71.35(17)
C2 C3 Rh1 70.00(16)
C11 C51 C41 105.0(2)
O1 C11 C51 111.1(2)
O1 C11 C21 114.2(2)
C51 C11 C21 104.2(2)
C15 C14 C18 106.0(3)
C15 C14 Rh1 70.69(16)
C18 C14 Rh1 98.35(18)
C14 C15 C16 105.8(2)
C14 C15 Rh1 70.51(17)
C16 C15 Rh1 97.96(18)
C21 C31 C41 103.7(2)
C19 C20 C16 105.7(3)
C19 C20 Rh1 70.83(17)
C16 C20 Rh1 98.08(18)
C31 C41 C51 105.5(2)
C42 C32 C22 106.6(2)
C20 C19 C18 106.3(3)
C20 C19 Rh1 70.55(17)
C18 C19 Rh1 98.18(18)
C14 C18 C19 97.6(2)
C14 C18 C17 102.0(3)
C19 C18 C17 101.8(3)
C18 C17 C16 94.1(2)
C43 C33 C23 106.6(3)
C42 C52 C12 103.5(2)
C52 C42 C32 105.7(2)
C15 C16 C20 97.8(2)
C15 C16 C17 101.9(2)
C20 C16 C17 102.0(3)
C53 C43 C33 103.0(3)
C13 C53 C43 103.7(3)
O4 C13 C53 107.6(3)
O4 C13 C23 110.0(3)
C53 C13 C23 104.0(3)

loop_
_geom_bond_atom_site_label_1
_geom_bond_atom_site_label_2
_geom_bond_distance
Cl1 C6 1.731(5)
Cl2 C6 1.767(5)
Cl3 C6 1.766(6)
Rh1 C20 2.127(3)
Rh1 C14 2.128(3)
Rh1 C15 2.130(3)
Rh1 C19 2.130(3)
Rh1 C2 2.224(3)
Rh1 C5 2.236(3)
Rh1 C4 2.250(3)
Rh1 C3 2.256(3)
Rh1 C1 2.268(3)
O1 C11 1.431(3)
O2 C12 1.426(3)
O4 C13 1.438(4)
C21 C1 1.497(4)
C21 C11 1.531(4)
C21 C31 1.536(4)
C2 C1 1.435(4)
C2 C3 1.442(4)
C2 C22 1.508(4)
C5 C1 1.428(4)
C5 C4 1.432(4)
C22 C12 1.536(4)
C22 C32 1.551(4)
C12 C52 1.535(4)
C4 C3 1.423(4)
C4 C23 1.506(4)
C23 C13 1.548(4)
C23 C33 1.553(4)
C51 C11 1.528(4)
C51 C41 1.552(4)
C14 C15 1.414(4)
C14 C18 1.538(4)
C15 C16 1.540(4)
C31 C41 1.543(4)
C20 C19 1.408(5)
C20 C16 1.541(4)
C32 C42 1.539(4)
C19 C18 1.540(4)
C18 C17 1.540(5)
C17 C16 1.543(4)
C33 C43 1.542(5)
C52 C42 1.527(4)
C43 C53 1.527(6)
C53 C13 1.516(5)

loop_
_geom_torsion_atom_site_label_1
_geom_torsion_atom_site_label_2
_geom_torsion_atom_site_label_3
_geom_torsion_atom_site_label_4
_geom_torsion
H1 O1 C11 H11 74.1
H2 O2 C12 H12 179.1
H4 O4 C13 H13 -59.4
